data_1513609
loop_
_publ_author_name
'MacMillan, Samantha N.'
'Hill Harman, W.'
'Peters, Jonas C.'

_publ_section_title
;
 Facile Si--H bond activation and hydrosilylation catalysis mediated by a
 nickel--borane complex
;
_journal_issue 2
_journal_name_full 'Chemical Science'
_journal_page_first 590
_journal_paper_doi 10.1039/c3sc52626g
_journal_volume 5
_journal_year 2014
_chemical_formula_moiety 'C55.50 H45 B Ni O P2'
_chemical_formula_sum 'C55.5 H45 B Ni O P2'
_chemical_formula_weight 859.38
_chemical_name_common MesDPBPhNiCHOC6H5
_space_group_IT_number 14
_symmetry_cell_setting monoclinic
_symmetry_Int_Tables_number 14
_symmetry_space_group_name_Hall '-P 2yn'
_symmetry_space_group_name_H-M 'P 1 21/n 1'
_atom_sites_solution_hydrogens geom
_atom_sites_solution_primary direct
_atom_sites_solution_secondary difmap
_audit_creation_method SHELXL-97
_cell_angle_alpha 90.00
_cell_angle_beta 105.256(3)
_cell_angle_gamma 90.00
_cell_formula_units_Z 4
_cell_length_a 12.9166(8)
_cell_length_b 15.2418(9)
_cell_length_c 22.8933(15)
_cell_measurement_reflns_used 9739
_cell_measurement_temperature 100(2)
_cell_measurement_theta_max 44.10
_cell_measurement_theta_min 2.50
_cell_volume 4348.2(5)
_computing_cell_refinement 'Bruker SAINT'
_computing_data_collection 'Bruker APEX2'
_computing_data_reduction 'Bruker SAINT'
_computing_molecular_graphics 'Bruker SHELXTL'
_computing_publication_material 'Bruker SHELXTL'
_computing_structure_refinement 'SHELXL-97 (Sheldrick, 2008)'
_computing_structure_solution 'SHELXS-97 (Sheldrick, 2008)'
_diffrn_ambient_temperature 100(2)
_diffrn_measured_fraction_theta_full 0.999
_diffrn_measured_fraction_theta_max 0.999
_diffrn_measurement_device_type 'Bruker APEX-II CCD'
_diffrn_measurement_method '\f and \w scans'
_diffrn_radiation_monochromator graphite
_diffrn_radiation_probe x-ray
_diffrn_radiation_type MoK\a
_diffrn_radiation_wavelength 0.71073
_diffrn_reflns_av_R_equivalents 0.0536
_diffrn_reflns_av_sigmaI/netI 0.0439
_diffrn_reflns_limit_h_max 24
_diffrn_reflns_limit_h_min -24
_diffrn_reflns_limit_k_max 28
_diffrn_reflns_limit_k_min -28
_diffrn_reflns_limit_l_max 39
_diffrn_reflns_limit_l_min -43
_diffrn_reflns_number 250827
_diffrn_reflns_theta_full 42.16
_diffrn_reflns_theta_max 42.16
_diffrn_reflns_theta_min 2.11
_diffrn_source 'fine-focus sealed tube'
_exptl_absorpt_coefficient_mu 0.561
_exptl_absorpt_correction_T_max 0.9132
_exptl_absorpt_correction_T_min 0.8772
_exptl_absorpt_correction_type empirical
_exptl_absorpt_process_details sadabs
_exptl_crystal_colour red
_exptl_crystal_density_diffrn 1.313
_exptl_crystal_density_method 'not measured'
_exptl_crystal_description block
_exptl_crystal_F_000 1796
_exptl_crystal_size_max 0.24
_exptl_crystal_size_mid 0.22
_exptl_crystal_size_min 0.17
_refine_diff_density_max 0.688
_refine_diff_density_min -0.445
_refine_diff_density_rms 0.095
_refine_ls_extinction_method none
_refine_ls_goodness_of_fit_ref 1.025
_refine_ls_hydrogen_treatment mixed
_refine_ls_matrix_type full
_refine_ls_number_parameters 585
_refine_ls_number_reflns 30670
_refine_ls_number_restraints 0
_refine_ls_restrained_S_all 1.025
_refine_ls_R_factor_all 0.0710
_refine_ls_R_factor_gt 0.0385
_refine_ls_shift/su_max 0.004
_refine_ls_shift/su_mean 0.000
_refine_ls_structure_factor_coef Fsqd
_refine_ls_weighting_details 'calc w=1/[\s^2^(Fo^2^)+(0.0505P)^2^+0.8439P] where P=(Fo^2^+2Fc^2^)/3'
_refine_ls_weighting_scheme calc
_refine_ls_wR_factor_gt 0.0935
_refine_ls_wR_factor_ref 0.1058
_reflns_number_gt 21811
_reflns_number_total 30670
_reflns_threshold_expression >2sigma(I)
_cod_data_source_file c3sc52626g.txt
_cod_data_source_block snm21
_cod_original_sg_symbol_H-M 'P 21/n'
_cod_original_formula_sum 'C55.50 H45 B Ni O P2'
_cod_database_code 1513609

loop_
_symmetry_equiv_pos_as_xyz
'x, y, z'
'-x+1/2, y+1/2, -z+1/2'
'-x, -y, -z'
'x-1/2, -y-1/2, z-1/2'

loop_
_atom_site_label
_atom_site_type_symbol
_atom_site_fract_x
_atom_site_fract_y
_atom_site_fract_z
_atom_site_U_iso_or_equiv
_atom_site_adp_type
_atom_site_occupancy
_atom_site_symmetry_multiplicity
_atom_site_calc_flag
_atom_site_refinement_flags
_atom_site_disorder_group
Ni Ni 0.524544(8) 0.857811(6) 0.148442(4) 0.01161(2) Uani 1 1 d . .
P1 P 0.377812(15) 0.804384(12) 0.159419(8) 0.01055(3) Uani 1 1 d . .
P2 P 0.651139(15) 0.857286(12) 0.235447(9) 0.01040(3) Uani 1 1 d . .
O O 0.60135(5) 0.88124(5) 0.09116(3) 0.01939(11) Uani 1 1 d . .
B B 0.45027(7) 0.98182(5) 0.22142(4) 0.01342(13) Uani 1 1 d . .
C1 C 0.78984(6) 0.84449(5) 0.23066(4) 0.01330(11) Uani 1 1 d . .
C2 C 0.81637(6) 0.87699(5) 0.17931(4) 0.01582(12) Uani 1 1 d . .
H2 H 0.7622 0.9017 0.1471 0.019 Uiso 1 1 calc R .
C3 C 0.92204(7) 0.87322(6) 0.17531(4) 0.01924(14) Uani 1 1 d . .
H3 H 0.9397 0.8961 0.1405 0.023 Uiso 1 1 calc R .
C4 C 1.00179(7) 0.83634(6) 0.22172(5) 0.02032(15) Uani 1 1 d . .
H4 H 1.0736 0.8333 0.2185 0.024 Uiso 1 1 calc R .
C5 C 0.97596(7) 0.80408(5) 0.27272(4) 0.01927(14) Uani 1 1 d . .
H5 H 1.0303 0.7789 0.3046 0.023 Uiso 1 1 calc R .
C6 C 0.87095(6) 0.80842(5) 0.27750(4) 0.01617(13) Uani 1 1 d . .
H6 H 0.8542 0.7868 0.3128 0.019 Uiso 1 1 calc R .
C7 C 0.64155(6) 0.77334(5) 0.29063(3) 0.01254(11) Uani 1 1 d . .
C8 C 0.59447(7) 0.79048(5) 0.33778(4) 0.01667(13) Uani 1 1 d . .
H8 H 0.5718 0.8483 0.3438 0.020 Uiso 1 1 calc R .
C9 C 0.58052(8) 0.72299(6) 0.37615(4) 0.02259(16) Uani 1 1 d . .
H9 H 0.5475 0.7348 0.4078 0.027 Uiso 1 1 calc R .
C10 C 0.61483(8) 0.63867(6) 0.36818(4) 0.02433(17) Uani 1 1 d . .
H10 H 0.6055 0.5928 0.3944 0.029 Uiso 1 1 calc R .
C11 C 0.66271(7) 0.62132(6) 0.32191(4) 0.02122(15) Uani 1 1 d . .
H11 H 0.6871 0.5637 0.3168 0.025 Uiso 1 1 calc R .
C12 C 0.67515(6) 0.68792(5) 0.28293(4) 0.01636(13) Uani 1 1 d . .
H12 H 0.7067 0.6754 0.2508 0.020 Uiso 1 1 calc R .
C13 C 0.65701(6) 0.96096(5) 0.27605(3) 0.01248(11) Uani 1 1 d . .
C14 C 0.75192(7) 0.99167(5) 0.31545(4) 0.01659(13) Uani 1 1 d . .
H14 H 0.8148 0.9565 0.3235 0.020 Uiso 1 1 calc R .
C15 C 0.75488(8) 1.07319(5) 0.34290(4) 0.02056(15) Uani 1 1 d . .
H15 H 0.8195 1.0937 0.3698 0.025 Uiso 1 1 calc R .
C16 C 0.66294(8) 1.12459(5) 0.33090(4) 0.02076(15) Uani 1 1 d . .
H16 H 0.6643 1.1802 0.3498 0.025 Uiso 1 1 calc R .
C17 C 0.56892(7) 1.09442(5) 0.29123(4) 0.01817(14) Uani 1 1 d . .
H17 H 0.5066 1.1302 0.2832 0.022 Uiso 1 1 calc R .
C18 C 0.56355(6) 1.01244(4) 0.26264(3) 0.01322(11) Uani 1 1 d . .
C19 C 0.39283(6) 0.91390(5) 0.25508(3) 0.01260(11) Uani 1 1 d . .
C20 C 0.37883(7) 0.93866(5) 0.31160(4) 0.01703(13) Uani 1 1 d . .
H20 H 0.4083 0.9926 0.3292 0.020 Uiso 1 1 calc R .
C21 C 0.32292(7) 0.88609(6) 0.34239(4) 0.01931(14) Uani 1 1 d . .
H21 H 0.3135 0.9046 0.3803 0.023 Uiso 1 1 calc R .
C22 C 0.28080(7) 0.80646(6) 0.31772(4) 0.01847(14) Uani 1 1 d . .
H22 H 0.2413 0.7709 0.3383 0.022 Uiso 1 1 calc R .
C23 C 0.29660(6) 0.77881(5) 0.26283(4) 0.01533(12) Uani 1 1 d . .
H23 H 0.2693 0.7237 0.2464 0.018 Uiso 1 1 calc R .
C24 C 0.35249(6) 0.83187(5) 0.23172(3) 0.01182(11) Uani 1 1 d . .
C25 C 0.24918(6) 0.83000(5) 0.10571(3) 0.01349(11) Uani 1 1 d . .
C26 C 0.24110(7) 0.90028(5) 0.06599(3) 0.01543(12) Uani 1 1 d . .
H26 H 0.3035 0.9328 0.0652 0.019 Uiso 1 1 calc R .
C27 C 0.14231(7) 0.92330(5) 0.02729(4) 0.01951(14) Uani 1 1 d . .
H27 H 0.1375 0.9715 0.0004 0.023 Uiso 1 1 calc R .
C29 C 0.05825(7) 0.80546(6) 0.06750(4) 0.02112(15) Uani 1 1 d . .
H29 H -0.0042 0.7730 0.0681 0.025 Uiso 1 1 calc R .
C28 C 0.05099(7) 0.87585(6) 0.02796(4) 0.02241(16) Uani 1 1 d . .
H28 H -0.0163 0.8914 0.0015 0.027 Uiso 1 1 calc R .
C30 C 0.15654(6) 0.78263(5) 0.10611(4) 0.01741(13) Uani 1 1 d . .
H30 H 0.1610 0.7345 0.1330 0.021 Uiso 1 1 calc R .
C31 C 0.38185(6) 0.68503(5) 0.15544(3) 0.01272(11) Uani 1 1 d . .
C37 C 0.38716(6) 1.04280(5) 0.16831(3) 0.01257(11) Uani 1 1 d . .
C36 C 0.43475(6) 0.63587(5) 0.20587(4) 0.01526(12) Uani 1 1 d . .
H36 H 0.4603 0.6639 0.2440 0.018 Uiso 1 1 calc R .
C38 C 0.44331(6) 1.08840(5) 0.13159(3) 0.01400(12) Uani 1 1 d . .
C35 C 0.45038(7) 0.54635(5) 0.20072(4) 0.01888(14) Uani 1 1 d . .
H35 H 0.4869 0.5136 0.2353 0.023 Uiso 1 1 calc R .
C39 C 0.38899(7) 1.14350(5) 0.08516(4) 0.01735(13) Uani 1 1 d . .
H39 H 0.4282 1.1721 0.0609 0.021 Uiso 1 1 calc R .
C34 C 0.41305(7) 0.50455(5) 0.14540(4) 0.02035(15) Uani 1 1 d . .
H34 H 0.4242 0.4434 0.1420 0.024 Uiso 1 1 calc R .
C40 C 0.27933(7) 1.15794(5) 0.07311(4) 0.01750(13) Uani 1 1 d . .
C33 C 0.35939(8) 0.55251(5) 0.09515(4) 0.02176(15) Uani 1 1 d . .
H33 H 0.3331 0.5240 0.0572 0.026 Uiso 1 1 calc R .
C41 C 0.22413(6) 1.11523(5) 0.10927(4) 0.01493(12) Uani 1 1 d . .
H41 H 0.1492 1.1250 0.1020 0.018 Uiso 1 1 calc R .
C32 C 0.34378(7) 0.64224(5) 0.09988(4) 0.01800(13) Uani 1 1 d . .
H32 H 0.3070 0.6747 0.0652 0.022 Uiso 1 1 calc R .
C42 C 0.27465(6) 1.05865(5) 0.15584(3) 0.01339(11) Uani 1 1 d . .
C43 C 0.56277(7) 1.08135(6) 0.13998(4) 0.01866(14) Uani 1 1 d . .
H43A H 0.5807 1.1019 0.1033 0.028 Uiso 1 1 calc R .
H43B H 0.5850 1.0200 0.1476 0.028 Uiso 1 1 calc R .
H43C H 0.6002 1.1175 0.1745 0.028 Uiso 1 1 calc R .
C44 C 0.22334(8) 1.21987(8) 0.02371(5) 0.0290(2) Uani 1 1 d . .
H44A H 0.1531 1.2357 0.0294 0.044 Uiso 1 1 calc R .
H44B H 0.2137 1.1913 -0.0157 0.044 Uiso 1 1 calc R .
H44C H 0.2668 1.2730 0.0253 0.044 Uiso 1 1 calc R .
C45 C 0.20229(7) 1.01926(6) 0.19101(4) 0.01902(14) Uani 1 1 d . .
H45A H 0.1300 1.0439 0.1764 0.029 Uiso 1 1 calc R .
H45B H 0.2307 1.0328 0.2341 0.029 Uiso 1 1 calc R .
H45C H 0.1992 0.9555 0.1853 0.029 Uiso 1 1 calc R .
C46 C 0.50283(7) 0.86489(5) 0.05920(4) 0.01642(13) Uani 1 1 d . .
C47 C 0.47828(6) 0.78114(6) 0.02617(3) 0.01616(13) Uani 1 1 d . .
C52 C 0.38281(7) 0.77007(6) -0.01935(4) 0.01969(14) Uani 1 1 d . .
H52 H 0.3311 0.8158 -0.0277 0.024 Uiso 1 1 calc R .
C51 C 0.36321(8) 0.69265(7) -0.05243(4) 0.02498(17) Uani 1 1 d . .
H51 H 0.2981 0.6857 -0.0832 0.030 Uiso 1 1 calc R .
C49 C 0.53306(9) 0.63553(7) 0.00460(4) 0.02506(17) Uani 1 1 d . .
H49 H 0.5845 0.5896 0.0128 0.030 Uiso 1 1 calc R .
C48 C 0.55274(7) 0.71247(6) 0.03789(4) 0.01940(14) Uani 1 1 d . .
H48 H 0.6175 0.7187 0.0690 0.023 Uiso 1 1 calc R .
C50 C 0.43824(9) 0.62532(7) -0.04083(5) 0.02772(19) Uani 1 1 d . .
H50 H 0.4249 0.5726 -0.0638 0.033 Uiso 1 1 calc R .
H46 H 0.4575(11) 0.9148(9) 0.0412(6) 0.025(3) Uiso 1 1 d . .
C1S C -0.0528(2) 0.49231(14) 0.01803(11) 0.0311(4) Uani 0.50 1 d P 1
C2S C 0.0009(7) 0.5713(7) 0.0217(5) 0.049(2) Uani 0.50 1 d P 1
C3S C 0.0792(3) 0.58323(19) -0.00863(15) 0.0483(7) Uani 0.50 1 d P 1
C4S C 0.1182(10) 0.5140(7) -0.0451(3) 0.076(3) Uani 0.50 1 d P 1
C5S C 0.0538(4) 0.4361(2) -0.04577(15) 0.0568(9) Uani 0.50 1 d P 1
C6S C -0.0248(7) 0.4254(7) -0.0163(4) 0.0424(17) Uani 0.50 1 d P 1
C7S C -0.1277(8) 0.4784(7) 0.0485(4) 0.068(3) Uani 0.50 1 d P 1

loop_
_atom_site_aniso_label
_atom_site_aniso_U_11
_atom_site_aniso_U_22
_atom_site_aniso_U_33
_atom_site_aniso_U_23
_atom_site_aniso_U_13
_atom_site_aniso_U_12
Ni 0.01082(4) 0.01330(4) 0.01046(4) 0.00148(3) 0.00234(3) -0.00220(3)
P1 0.00961(7) 0.01031(7) 0.01140(7) 0.00139(5) 0.00217(6) 0.00014(5)
P2 0.00951(7) 0.01028(7) 0.01134(7) -0.00017(5) 0.00261(6) -0.00044(5)
O 0.0169(3) 0.0281(3) 0.0141(2) 0.0012(2) 0.0057(2) -0.0072(2)
B 0.0141(3) 0.0116(3) 0.0151(3) 0.0008(2) 0.0047(3) 0.0002(2)
C1 0.0105(3) 0.0125(3) 0.0169(3) -0.0016(2) 0.0037(2) -0.0011(2)
C2 0.0136(3) 0.0143(3) 0.0206(3) -0.0005(2) 0.0065(3) -0.0009(2)
C3 0.0153(3) 0.0180(3) 0.0271(4) -0.0009(3) 0.0104(3) -0.0019(3)
C4 0.0121(3) 0.0169(3) 0.0332(4) -0.0034(3) 0.0080(3) -0.0007(2)
C5 0.0115(3) 0.0163(3) 0.0282(4) -0.0021(3) 0.0019(3) 0.0001(2)
C6 0.0117(3) 0.0156(3) 0.0201(3) -0.0006(2) 0.0023(2) -0.0009(2)
C7 0.0106(3) 0.0124(2) 0.0136(3) 0.0014(2) 0.0014(2) -0.0004(2)
C8 0.0167(3) 0.0189(3) 0.0145(3) 0.0018(2) 0.0042(2) -0.0002(2)
C9 0.0231(4) 0.0277(4) 0.0171(3) 0.0065(3) 0.0054(3) -0.0029(3)
C10 0.0235(4) 0.0233(4) 0.0231(4) 0.0116(3) 0.0007(3) -0.0037(3)
C11 0.0166(3) 0.0151(3) 0.0286(4) 0.0070(3) 0.0000(3) 0.0006(3)
C12 0.0137(3) 0.0128(3) 0.0218(3) 0.0017(2) 0.0033(3) 0.0010(2)
C13 0.0141(3) 0.0108(2) 0.0122(3) -0.00056(19) 0.0027(2) -0.0011(2)
C14 0.0168(3) 0.0150(3) 0.0158(3) -0.0011(2) 0.0005(2) -0.0016(2)
C15 0.0239(4) 0.0164(3) 0.0184(3) -0.0036(2) 0.0002(3) -0.0040(3)
C16 0.0282(4) 0.0128(3) 0.0201(3) -0.0037(2) 0.0044(3) -0.0024(3)
C17 0.0224(4) 0.0110(3) 0.0211(3) -0.0012(2) 0.0056(3) 0.0009(2)
C18 0.0154(3) 0.0099(2) 0.0145(3) 0.0010(2) 0.0042(2) -0.0001(2)
C19 0.0129(3) 0.0124(2) 0.0128(3) 0.0014(2) 0.0039(2) 0.0015(2)
C20 0.0198(3) 0.0168(3) 0.0159(3) 0.0000(2) 0.0071(3) 0.0021(3)
C21 0.0209(4) 0.0239(4) 0.0157(3) 0.0032(3) 0.0094(3) 0.0051(3)
C22 0.0171(3) 0.0215(3) 0.0198(3) 0.0076(3) 0.0101(3) 0.0032(3)
C23 0.0132(3) 0.0152(3) 0.0189(3) 0.0045(2) 0.0064(2) 0.0010(2)
C24 0.0105(3) 0.0122(2) 0.0130(3) 0.0027(2) 0.0035(2) 0.0015(2)
C25 0.0118(3) 0.0139(3) 0.0136(3) 0.0000(2) 0.0011(2) 0.0018(2)
C26 0.0169(3) 0.0145(3) 0.0137(3) 0.0004(2) 0.0020(2) 0.0037(2)
C27 0.0220(4) 0.0180(3) 0.0151(3) -0.0008(2) -0.0010(3) 0.0074(3)
C29 0.0122(3) 0.0236(4) 0.0244(4) -0.0046(3) -0.0007(3) 0.0012(3)
C28 0.0178(4) 0.0233(4) 0.0207(4) -0.0047(3) -0.0044(3) 0.0074(3)
C30 0.0124(3) 0.0185(3) 0.0196(3) -0.0003(2) 0.0012(2) 0.0002(2)
C31 0.0115(3) 0.0112(2) 0.0159(3) 0.0009(2) 0.0044(2) -0.0001(2)
C37 0.0128(3) 0.0110(2) 0.0143(3) 0.0009(2) 0.0044(2) 0.0001(2)
C36 0.0130(3) 0.0134(3) 0.0183(3) 0.0021(2) 0.0021(2) 0.0007(2)
C38 0.0135(3) 0.0131(3) 0.0156(3) 0.0016(2) 0.0043(2) -0.0010(2)
C35 0.0183(3) 0.0131(3) 0.0243(4) 0.0038(2) 0.0039(3) 0.0023(2)
C39 0.0158(3) 0.0197(3) 0.0164(3) 0.0055(2) 0.0039(2) -0.0008(3)
C34 0.0235(4) 0.0123(3) 0.0265(4) 0.0005(3) 0.0088(3) 0.0015(3)
C40 0.0163(3) 0.0186(3) 0.0160(3) 0.0039(2) 0.0014(3) -0.0002(2)
C33 0.0305(4) 0.0143(3) 0.0208(4) -0.0030(3) 0.0074(3) -0.0005(3)
C41 0.0132(3) 0.0142(3) 0.0166(3) 0.0007(2) 0.0026(2) 0.0010(2)
C32 0.0237(4) 0.0143(3) 0.0160(3) 0.0003(2) 0.0052(3) 0.0006(3)
C42 0.0133(3) 0.0115(2) 0.0162(3) 0.0002(2) 0.0053(2) 0.0008(2)
C43 0.0143(3) 0.0191(3) 0.0234(4) 0.0067(3) 0.0064(3) 0.0002(3)
C44 0.0193(4) 0.0369(5) 0.0278(5) 0.0168(4) 0.0007(3) 0.0023(4)
C45 0.0153(3) 0.0196(3) 0.0249(4) 0.0059(3) 0.0101(3) 0.0039(3)
C46 0.0162(3) 0.0216(3) 0.0116(3) 0.0034(2) 0.0040(2) -0.0011(3)
C47 0.0149(3) 0.0237(3) 0.0099(3) 0.0020(2) 0.0034(2) -0.0005(3)
C52 0.0159(3) 0.0306(4) 0.0116(3) 0.0016(3) 0.0018(2) -0.0005(3)
C51 0.0230(4) 0.0371(5) 0.0129(3) -0.0031(3) 0.0014(3) -0.0052(4)
C49 0.0281(5) 0.0267(4) 0.0204(4) -0.0011(3) 0.0064(3) 0.0039(3)
C48 0.0178(3) 0.0254(4) 0.0143(3) 0.0017(3) 0.0028(3) 0.0019(3)
C50 0.0334(5) 0.0309(4) 0.0186(4) -0.0061(3) 0.0063(3) -0.0035(4)
C1S 0.0355(11) 0.0258(9) 0.0273(10) -0.0047(7) 0.0002(8) -0.0017(8)
C2S 0.043(3) 0.026(2) 0.072(5) -0.017(3) 0.005(2) -0.0040(17)
C3S 0.0487(16) 0.0383(13) 0.0464(16) 0.0003(11) -0.0076(13) -0.0113(12)
C4S 0.152(8) 0.040(3) 0.0176(16) 0.0020(15) -0.007(3) 0.003(3)
C5S 0.095(3) 0.0428(16) 0.0407(16) 0.0019(12) 0.0311(18) 0.0064(17)
C6S 0.073(5) 0.0248(14) 0.0307(16) -0.0070(11) 0.015(3) -0.006(3)
C7S 0.068(4) 0.044(3) 0.072(5) 0.001(3) -0.018(3) 0.005(2)

loop_
_atom_type_symbol
_atom_type_description
_atom_type_scat_dispersion_real
_atom_type_scat_dispersion_imag
_atom_type_scat_source
C C 0.0033 0.0016 'International Tables Vol C Tables 4.2.6.8 and 6.1.1.4'
H H 0.0000 0.0000 'International Tables Vol C Tables 4.2.6.8 and 6.1.1.4'
B B 0.0013 0.0007 'International Tables Vol C Tables 4.2.6.8 and 6.1.1.4'
Ni Ni 0.3393 1.1124 'International Tables Vol C Tables 4.2.6.8 and 6.1.1.4'
O O 0.0106 0.0060 'International Tables Vol C Tables 4.2.6.8 and 6.1.1.4'
P P 0.1023 0.0942 'International Tables Vol C Tables 4.2.6.8 and 6.1.1.4'

loop_
_geom_angle_atom_site_label_1
_geom_angle_atom_site_label_2
_geom_angle_atom_site_label_3
_geom_angle
_geom_angle_site_symmetry_1
_geom_angle_site_symmetry_3
O Ni C46 39.60(3) . .
O Ni P1 143.46(2) . .
C46 Ni P1 104.56(3) . .
O Ni P2 103.17(2) . .
C46 Ni P2 142.44(3) . .
P1 Ni P2 111.084(9) . .
C24 P1 C31 106.84(3) . .
C24 P1 C25 102.32(3) . .
C31 P1 C25 102.25(3) . .
C24 P1 Ni 113.37(2) . .
C31 P1 Ni 109.66(3) . .
C25 P1 Ni 121.07(3) . .
C13 P2 C7 104.82(3) . .
C13 P2 C1 102.25(3) . .
C7 P2 C1 102.24(3) . .
C13 P2 Ni 112.09(2) . .
C7 P2 Ni 117.10(2) . .
C1 P2 Ni 116.57(3) . .
C46 O Ni 74.94(4) . .
C37 B C19 123.11(7) . .
C37 B C18 119.58(6) . .
C19 B C18 112.25(6) . .
C2 C1 C6 118.91(7) . .
C2 C1 P2 118.14(6) . .
C6 C1 P2 122.83(6) . .
C3 C2 C1 120.11(8) . .
C3 C2 H2 119.9 . .
C1 C2 H2 119.9 . .
C4 C3 C2 120.56(8) . .
C4 C3 H3 119.7 . .
C2 C3 H3 119.7 . .
C5 C4 C3 119.57(8) . .
C5 C4 H4 120.2 . .
C3 C4 H4 120.2 . .
C4 C5 C6 120.34(8) . .
C4 C5 H5 119.8 . .
C6 C5 H5 119.8 . .
C5 C6 C1 120.50(8) . .
C5 C6 H6 119.8 . .
C1 C6 H6 119.8 . .
C8 C7 C12 119.00(7) . .
C8 C7 P2 121.78(6) . .
C12 C7 P2 119.06(6) . .
C9 C8 C7 120.24(8) . .
C9 C8 H8 119.9 . .
C7 C8 H8 119.9 . .
C10 C9 C8 120.12(9) . .
C10 C9 H9 119.9 . .
C8 C9 H9 119.9 . .
C11 C10 C9 119.99(8) . .
C11 C10 H10 120.0 . .
C9 C10 H10 120.0 . .
C10 C11 C12 120.15(8) . .
C10 C11 H11 119.9 . .
C12 C11 H11 119.9 . .
C11 C12 C7 120.49(8) . .
C11 C12 H12 119.8 . .
C7 C12 H12 119.8 . .
C14 C13 C18 120.76(7) . .
C14 C13 P2 122.05(6) . .
C18 C13 P2 117.02(5) . .
C15 C14 C13 120.45(8) . .
C15 C14 H14 119.8 . .
C13 C14 H14 119.8 . .
C14 C15 C16 119.68(8) . .
C14 C15 H15 120.2 . .
C16 C15 H15 120.2 . .
C15 C16 C17 119.84(7) . .
C15 C16 H16 120.1 . .
C17 C16 H16 120.1 . .
C16 C17 C18 121.79(8) . .
C16 C17 H17 119.1 . .
C18 C17 H17 119.1 . .
C17 C18 C13 117.47(7) . .
C17 C18 B 117.60(7) . .
C13 C18 B 124.77(6) . .
C20 C19 C24 117.71(7) . .
C20 C19 B 117.53(7) . .
C24 C19 B 124.74(7) . .
C21 C20 C19 121.53(8) . .
C21 C20 H20 119.2 . .
C19 C20 H20 119.2 . .
C22 C21 C20 119.91(8) . .
C22 C21 H21 120.0 . .
C20 C21 H21 120.0 . .
C21 C22 C23 119.85(7) . .
C21 C22 H22 120.1 . .
C23 C22 H22 120.1 . .
C22 C23 C24 120.23(7) . .
C22 C23 H23 119.9 . .
C24 C23 H23 119.9 . .
C23 C24 C19 120.71(7) . .
C23 C24 P1 124.84(6) . .
C19 C24 P1 114.45(5) . .
C26 C25 C30 118.96(7) . .
C26 C25 P1 120.13(6) . .
C30 C25 P1 120.81(6) . .
C25 C26 C27 120.54(8) . .
C25 C26 H26 119.7 . .
C27 C26 H26 119.7 . .
C28 C27 C26 120.06(8) . .
C28 C27 H27 120.0 . .
C26 C27 H27 120.0 . .
C30 C29 C28 120.13(8) . .
C30 C29 H29 119.9 . .
C28 C29 H29 119.9 . .
C27 C28 C29 119.83(8) . .
C27 C28 H28 120.1 . .
C29 C28 H28 120.1 . .
C29 C30 C25 120.48(8) . .
C29 C30 H30 119.8 . .
C25 C30 H30 119.8 . .
C36 C31 C32 118.73(7) . .
C36 C31 P1 120.59(6) . .
C32 C31 P1 120.20(6) . .
C42 C37 C38 116.65(7) . .
C42 C37 B 123.18(7) . .
C38 C37 B 120.11(7) . .
C35 C36 C31 120.53(8) . .
C35 C36 H36 119.7 . .
C31 C36 H36 119.7 . .
C39 C38 C37 120.79(7) . .
C39 C38 C43 115.71(7) . .
C37 C38 C43 123.50(7) . .
C34 C35 C36 120.37(8) . .
C34 C35 H35 119.8 . .
C36 C35 H35 119.8 . .
C40 C39 C38 122.07(7) . .
C40 C39 H39 119.0 . .
C38 C39 H39 119.0 . .
C33 C34 C35 119.61(8) . .
C33 C34 H34 120.2 . .
C35 C34 H34 120.2 . .
C39 C40 C41 117.67(7) . .
C39 C40 C44 120.85(8) . .
C41 C40 C44 121.45(8) . .
C34 C33 C32 120.36(8) . .
C34 C33 H33 119.8 . .
C32 C33 H33 119.8 . .
C40 C41 C42 122.41(7) . .
C40 C41 H41 118.8 . .
C42 C41 H41 118.8 . .
C33 C32 C31 120.39(8) . .
C33 C32 H32 119.8 . .
C31 C32 H32 119.8 . .
C41 C42 C37 120.38(7) . .
C41 C42 C45 115.05(7) . .
C37 C42 C45 124.55(7) . .
C38 C43 H43A 109.5 . .
C38 C43 H43B 109.5 . .
H43A C43 H43B 109.5 . .
C38 C43 H43C 109.5 . .
H43A C43 H43C 109.5 . .
H43B C43 H43C 109.5 . .
C40 C44 H44A 109.5 . .
C40 C44 H44B 109.5 . .
H44A C44 H44B 109.5 . .
C40 C44 H44C 109.5 . .
H44A C44 H44C 109.5 . .
H44B C44 H44C 109.5 . .
C42 C45 H45A 109.5 . .
C42 C45 H45B 109.5 . .
H45A C45 H45B 109.5 . .
C42 C45 H45C 109.5 . .
H45A C45 H45C 109.5 . .
H45B C45 H45C 109.5 . .
O C46 C47 119.71(7) . .
O C46 Ni 65.46(4) . .
C47 C46 Ni 115.63(5) . .
O C46 H46 118.0(8) . .
C47 C46 H46 115.5(8) . .
Ni C46 H46 112.3(8) . .
C48 C47 C52 118.64(8) . .
C48 C47 C46 120.33(7) . .
C52 C47 C46 120.96(8) . .
C51 C52 C47 120.45(9) . .
C51 C52 H52 119.8 . .
C47 C52 H52 119.8 . .
C50 C51 C52 120.38(9) . .
C50 C51 H51 119.8 . .
C52 C51 H51 119.8 . .
C48 C49 C50 120.27(9) . .
C48 C49 H49 119.9 . .
C50 C49 H49 119.9 . .
C49 C48 C47 120.70(8) . .
C49 C48 H48 119.7 . .
C47 C48 H48 119.7 . .
C51 C50 C49 119.55(9) . .
C51 C50 H50 120.2 . .
C49 C50 H50 120.2 . .
C4S C1S C3S 78.9(5) 3_565 3_565
C4S C1S C5S 72.7(5) 3_565 3_565
C3S C1S C5S 151.1(4) 3_565 3_565
C4S C1S C7S 4.4(9) 3_565 .
C3S C1S C7S 74.6(5) 3_565 .
C5S C1S C7S 76.9(5) 3_565 .
C4S C1S C2S 117.3(6) 3_565 .
C3S C1S C2S 163.5(5) 3_565 .
C5S C1S C2S 44.6(4) 3_565 .
C7S C1S C2S 121.5(6) . .
C4S C1S C6S 124.6(6) 3_565 .
C3S C1S C6S 45.7(4) 3_565 .
C5S C1S C6S 162.6(4) 3_565 .
C7S C1S C6S 120.3(6) . .
C2S C1S C6S 118.2(5) . .
C4S C1S C2S 136.0(6) 3_565 3_565
C3S C1S C2S 57.1(4) 3_565 3_565
C5S C1S C2S 150.9(4) 3_565 3_565
C7S C1S C2S 131.7(6) . 3_565
C2S C1S C2S 106.6(5) . 3_565
C6S C1S C2S 11.7(6) . 3_565
C4S C1S C6S 127.8(6) 3_565 3_565
C3S C1S C6S 152.6(4) 3_565 3_565
C5S C1S C6S 55.2(4) 3_565 3_565
C7S C1S C6S 132.0(6) . 3_565
C2S C1S C6S 10.8(7) . 3_565
C6S C1S C6S 107.5(5) . 3_565
C2S C1S C6S 95.9(4) 3_565 3_565
C4S C1S C1S 175.1(5) 3_565 3_565
C3S C1S C1S 104.9(3) 3_565 3_565
C5S C1S C1S 103.2(3) 3_565 3_565
C7S C1S C1S 176.2(4) . 3_565
C2S C1S C1S 58.7(4) . 3_565
C6S C1S C1S 59.5(4) . 3_565
C2S C1S C1S 47.9(3) 3_565 3_565
C6S C1S C1S 48.1(4) 3_565 3_565
C6S C2S C5S 167(4) 3_565 3_565
C6S C2S C3S 10(3) 3_565 .
C5S C2S C3S 177.1(11) 3_565 .
C6S C2S C1S 124(4) 3_565 .
C5S C2S C1S 61.5(5) 3_565 .
C3S C2S C1S 120.4(8) . .
C6S C2S C1S 51(3) 3_565 3_565
C5S C2S C1S 134.6(9) 3_565 3_565
C3S C2S C1S 47.1(3) . 3_565
C1S C2S C1S 73.4(5) . 3_565
C6S C3S C1S 76.9(6) 3_565 3_565
C6S C3S C2S 3.6(9) 3_565 .
C1S C3S C2S 75.8(5) 3_565 .
C6S C3S C4S 126.6(8) 3_565 .
C1S C3S C4S 49.7(5) 3_565 .
C2S C3S C4S 125.5(7) . .
C6S C3S C7S 133.8(8) 3_565 3_565
C1S C3S C7S 57.0(5) 3_565 3_565
C2S C3S C7S 132.7(7) . 3_565
C4S C3S C7S 7.3(9) . 3_565
C7S C4S C1S 149(6) 3_565 3_565
C7S C4S C5S 153(5) 3_565 .
C1S C4S C5S 56.5(6) 3_565 .
C7S C4S C3S 98(6) 3_565 .
C1S C4S C3S 51.4(4) 3_565 .
C5S C4S C3S 107.7(8) . .
C2S C5S C1S 73.9(7) 3_565 3_565
C2S C5S C6S 3.4(10) 3_565 .
C1S C5S C6S 75.5(5) 3_565 .
C2S C5S C4S 124.7(8) 3_565 .
C1S C5S C4S 50.9(5) 3_565 .
C6S C5S C4S 126.3(7) . .
C2S C5S C7S 127.8(8) 3_565 3_565
C1S C5S C7S 53.9(4) 3_565 3_565
C6S C5S C7S 129.3(6) . 3_565
C4S C5S C7S 3.2(7) . 3_565
C2S C6S C3S 166(3) 3_565 3_565
C2S C6S C5S 9(3) 3_565 .
C3S C6S C5S 175.7(9) 3_565 .
C2S C6S C1S 117(3) 3_565 .
C3S C6S C1S 57.4(5) 3_565 .
C5S C6S C1S 121.8(7) . .
C2S C6S C1S 45(3) 3_565 3_565
C3S C6S C1S 129.4(8) 3_565 3_565
C5S C6S C1S 49.4(3) . 3_565
C1S C6S C1S 72.5(5) . 3_565
C4S C7S C1S 27(5) 3_565 .
C4S C7S C3S 75(6) 3_565 3_565
C1S C7S C3S 48.4(4) . 3_565
C4S C7S C5S 24(5) 3_565 3_565
C1S C7S C5S 49.2(4) . 3_565
C3S C7S C5S 97.5(7) 3_565 3_565

loop_
_geom_bond_atom_site_label_1
_geom_bond_atom_site_label_2
_geom_bond_distance
_geom_bond_site_symmetry_2
Ni O 1.8752(6) .
Ni C46 1.9906(8) .
Ni P1 2.1375(2) .
Ni P2 2.2197(2) .
P1 C24 1.8186(8) .
P1 C31 1.8229(7) .
P1 C25 1.8302(8) .
P2 C13 1.8248(7) .
P2 C7 1.8251(7) .
P2 C1 1.8339(8) .
O C46 1.3141(10) .
B C37 1.5764(11) .
B C19 1.5864(11) .
B C18 1.5882(11) .
C1 C2 1.3988(11) .
C1 C6 1.3994(11) .
C2 C3 1.3931(11) .
C2 H2 0.9500 .
C3 C4 1.3892(13) .
C3 H3 0.9500 .
C4 C5 1.3862(14) .
C4 H4 0.9500 .
C5 C6 1.3906(12) .
C5 H5 0.9500 .
C6 H6 0.9500 .
C7 C8 1.3959(11) .
C7 C12 1.3980(10) .
C8 C9 1.3948(12) .
C8 H8 0.9500 .
C9 C10 1.3871(14) .
C9 H9 0.9500 .
C10 C11 1.3852(15) .
C10 H10 0.9500 .
C11 C12 1.3887(12) .
C11 H11 0.9500 .
C12 H12 0.9500 .
C13 C14 1.3977(11) .
C13 C18 1.4044(10) .
C14 C15 1.3884(11) .
C14 H14 0.9500 .
C15 C16 1.3885(13) .
C15 H15 0.9500 .
C16 C17 1.3895(12) .
C16 H16 0.9500 .
C17 C18 1.4037(10) .
C17 H17 0.9500 .
C19 C20 1.4043(11) .
C19 C24 1.4051(10) .
C20 C21 1.3887(12) .
C20 H20 0.9500 .
C21 C22 1.3879(13) .
C21 H21 0.9500 .
C22 C23 1.3906(12) .
C22 H22 0.9500 .
C23 C24 1.3974(10) .
C23 H23 0.9500 .
C25 C26 1.3912(11) .
C25 C30 1.3996(11) .
C26 C27 1.3933(11) .
C26 H26 0.9500 .
C27 C28 1.3871(14) .
C27 H27 0.9500 .
C29 C30 1.3869(12) .
C29 C28 1.3910(14) .
C29 H29 0.9500 .
C28 H28 0.9500 .
C30 H30 0.9500 .
C31 C36 1.3948(10) .
C31 C32 1.3987(11) .
C37 C42 1.4260(10) .
C37 C38 1.4271(10) .
C36 C35 1.3889(11) .
C36 H36 0.9500 .
C38 C39 1.3910(11) .
C38 C43 1.5079(11) .
C35 C34 1.3860(13) .
C35 H35 0.9500 .
C39 C40 1.3875(12) .
C39 H39 0.9500 .
C34 C33 1.3851(13) .
C34 H34 0.9500 .
C40 C41 1.3886(12) .
C40 C44 1.5041(12) .
C33 C32 1.3907(11) .
C33 H33 0.9500 .
C41 C42 1.3928(11) .
C41 H41 0.9500 .
C32 H32 0.9500 .
C42 C45 1.5095(11) .
C43 H43A 0.9800 .
C43 H43B 0.9800 .
C43 H43C 0.9800 .
C44 H44A 0.9800 .
C44 H44B 0.9800 .
C44 H44C 0.9800 .
C45 H45A 0.9800 .
C45 H45B 0.9800 .
C45 H45C 0.9800 .
C46 C47 1.4750(12) .
C46 H46 0.982(14) .
C47 C48 1.3988(12) .
C47 C52 1.3996(11) .
C52 C51 1.3890(14) .
C52 H52 0.9500 .
C51 C50 1.3883(16) .
C51 H51 0.9500 .
C49 C48 1.3852(13) .
C49 C50 1.3912(15) .
C49 H49 0.9500 .
C48 H48 0.9500 .
C50 H50 0.9500 .
C1S C4S 1.176(13) 3_565
C1S C3S 1.204(3) 3_565
C1S C5S 1.265(4) 3_565
C1S C7S 1.350(12) .
C1S C2S 1.382(10) .
C1S C6S 1.393(10) .
C1S C2S 1.593(10) 3_565
C1S C6S 1.613(9) 3_565
C1S C1S 1.786(5) 3_565
C2S C6S 0.364(15) 3_565
C2S C5S 1.010(9) 3_565
C2S C3S 1.381(8) .
C2S C1S 1.593(10) 3_565
C3S C6S 1.024(9) 3_565
C3S C1S 1.204(3) 3_565
C3S C4S 1.513(11) .
C3S C7S 1.552(11) 3_565
C4S C7S 0.20(2) 3_565
C4S C1S 1.176(13) 3_565
C4S C5S 1.448(13) .
C5S C2S 1.010(9) 3_565
C5S C1S 1.264(4) 3_565
C5S C6S 1.368(8) .
C5S C7S 1.626(12) 3_565
C6S C2S 0.364(15) 3_565
C6S C3S 1.024(9) 3_565
C6S C1S 1.613(9) 3_565
C7S C4S 0.20(2) 3_565
C7S C3S 1.552(11) 3_565
C7S C5S 1.626(12) 3_565
